data_7160487
loop_
_publ_author_name
'Suzuki, Wataru'
'Tanaka, Futo'
'Kizuki, Yusuke'
'Inoue, Ryo'
'Agou, Tomohiro'
'Umeyama, Tomokazu'

_publ_section_title
;
 Steric factors controlling regioselective and efficient
 <i>N</i>-methylation of &#x3b2;-tetrabromoporphyrins.
;
_journal_issue 19
_journal_name_full 'Organic &amp; biomolecular chemistry'
_journal_page_first 4686
_journal_page_last 4693
_journal_paper_doi 10.1039/d5ob00212e
_journal_volume 23
_journal_year 2025
_chemical_formula_moiety 'C50 H39 Br4 N4 O4, C F3 O3 S, O'
_chemical_formula_sum 'C51 H39 Br4 F3 N4 O8 S'
_chemical_formula_weight 1244.43
_space_group_crystal_system monoclinic
_space_group_IT_number 14
_space_group_name_Hall '-P 2yn'
_space_group_name_H-M_alt 'P 1 21/n 1'
_atom_sites_solution_hydrogens geom
_atom_sites_solution_primary dual
_audit_creation_date 2024-08-05
_audit_creation_method
;
Olex2 1.5
(compiled 2024.02.16 svn.r378c4104 for OlexSys, GUI svn.r6928)
;
_audit_update_record
;
2024-11-21 deposited with the CCDC.	2025-04-03 downloaded from the CCDC.
;
_cell_angle_alpha 90
_cell_angle_beta 92.902(3)
_cell_angle_gamma 90
_cell_formula_units_Z 4
_cell_length_a 12.1008(4)
_cell_length_b 26.9189(9)
_cell_length_c 18.3963(9)
_cell_measurement_reflns_used 9734
_cell_measurement_temperature 100
_cell_measurement_theta_max 17.3120
_cell_measurement_theta_min 1.4890
_cell_volume 5984.7(4)
_computing_cell_refinement 'CrysAlisPro 1.171.40.53 (Rigaku OD, 2019)'
_computing_data_collection 'CrysAlisPro 1.171.40.53 (Rigaku OD, 2019)'
_computing_data_reduction 'CrysAlisPro 1.171.40.53 (Rigaku OD, 2019)'
_computing_molecular_graphics 'Olex2 1.5 (Dolomanov et al., 2009)'
_computing_publication_material 'Olex2 1.5 (Dolomanov et al., 2009)'
_computing_structure_refinement 'SHELXL 2019/3 (Sheldrick, 2015)'
_computing_structure_solution 'SHELXT 2018/2 (Sheldrick, 2018)'
_diffrn_ambient_temperature 100
_diffrn_detector 'CCD plate'
_diffrn_detector_area_resol_mean 5.8140
_diffrn_measured_fraction_theta_full 0.998
_diffrn_measured_fraction_theta_max 0.824
_diffrn_measurement_details
;
List of Runs (angles in degrees, time in seconds):

  # Type    Start    End  Width  t~exp~   \w     \q     \k     \f   Frames
#--------------------------------------------------------------------------
  1  \w      0.00 180.00   1.00    3.00    --    0.00  45.00   0.00  180
  2  \w      0.00 180.00   1.00    3.00    --    0.00  45.00 -90.00  180
;
_diffrn_measurement_device 'abstract diffractometer'
_diffrn_measurement_device_type 'esperanto-CrysAlisPro-abstract goniometer imported esperanto images'
_diffrn_measurement_method '\w scans'
_diffrn_orient_matrix_type 'CrysAlisPro convention (1999,Acta A55,543-557)'
_diffrn_orient_matrix_UB_11 -0.0075806000
_diffrn_orient_matrix_UB_12 -0.0016231000
_diffrn_orient_matrix_UB_13 -0.0220080000
_diffrn_orient_matrix_UB_21 0.0122011000
_diffrn_orient_matrix_UB_22 0.0140589000
_diffrn_orient_matrix_UB_23 -0.0036785000
_diffrn_orient_matrix_UB_31 0.0309722000
_diffrn_orient_matrix_UB_32 -0.0059320000
_diffrn_orient_matrix_UB_33 -0.0027196000
_diffrn_radiation_monochromator synchrotron
_diffrn_radiation_probe x-ray
_diffrn_radiation_type synchrotron
_diffrn_radiation_wavelength 0.4129
_diffrn_reflns_av_R_equivalents 0.1914
_diffrn_reflns_av_unetI/netI 0.1642
_diffrn_reflns_Laue_measured_fraction_full 0.998
_diffrn_reflns_Laue_measured_fraction_max 0.824
_diffrn_reflns_limit_h_max 21
_diffrn_reflns_limit_h_min -21
_diffrn_reflns_limit_k_max 45
_diffrn_reflns_limit_k_min -45
_diffrn_reflns_limit_l_max 31
_diffrn_reflns_limit_l_min -32
_diffrn_reflns_number 157810
_diffrn_reflns_point_group_measured_fraction_full 0.998
_diffrn_reflns_point_group_measured_fraction_max 0.824
_diffrn_reflns_theta_full 14.344
_diffrn_reflns_theta_max 21.786
_diffrn_reflns_theta_min 1.467
_diffrn_source synchrotron
_exptl_absorpt_coefficient_mu 0.657
_exptl_absorpt_correction_T_max 1.00000
_exptl_absorpt_correction_T_min 0.70629
_exptl_absorpt_correction_type multi-scan
_exptl_absorpt_process_details
;
CrysAlisPro 1.171.40.53 (Rigaku Oxford Diffraction, 2019)
Empirical absorption correction using spherical harmonics,
 implemented in SCALE3 ABSPACK scaling algorithm.
;
_exptl_crystal_colour dark
_exptl_crystal_colour_modifier dark
_exptl_crystal_density_diffrn 1.381
_exptl_crystal_description needle
_exptl_crystal_F_000 2480
_exptl_crystal_size_max 0.5
_exptl_crystal_size_mid 0.2
_exptl_crystal_size_min 0.05
_refine_diff_density_max 2.002
_refine_diff_density_min -1.403
_refine_diff_density_rms 0.136
_refine_ls_extinction_method none
_refine_ls_goodness_of_fit_ref 0.997
_refine_ls_hydrogen_treatment constr
_refine_ls_matrix_type full
_refine_ls_number_parameters 719
_refine_ls_number_reflns 29985
_refine_ls_number_restraints 629
_refine_ls_restrained_S_all 0.988
_refine_ls_R_factor_all 0.2070
_refine_ls_R_factor_gt 0.0956
_refine_ls_shift/su_max 0.001
_refine_ls_shift/su_mean 0.000
_refine_ls_structure_factor_coef Fsqd
_refine_ls_weighting_details 'w=1/[\s^2^(Fo^2^)+(0.1315P)^2^] where P=(Fo^2^+2Fc^2^)/3'
_refine_ls_weighting_scheme calc
_refine_ls_wR_factor_gt 0.2485
_refine_ls_wR_factor_ref 0.2951
_reflns_Friedel_coverage 0.000
_reflns_number_gt 11189
_reflns_number_total 29985
_reflns_threshold_expression 'I > 2\s(I)'
_cod_data_source_file d5ob00212e2.cif
_cod_data_source_block syn-1_OTf
_cod_depositor_comments 'Adding full bibliography for 7160486--7160487.cif.'
_cod_database_code 7160487
_shelx_shelxl_version_number 2019/3
_shelx_space_group_comment
;
The symmetry employed for this shelxl refinement is uniquely defined
by the following loop, which should always be used as a source of
symmetry information in preference to the above space-group names.
They are only intended as comments.
;
_shelx_estimated_absorpt_t_max 0.968
_shelx_estimated_absorpt_t_min 0.735
_olex2_refinement_description
;
1. Fixed Uiso
 At 1.2 times of:
  All C(H) groups, All N(H) groups
 At 1.5 times of:
  All C(H,H,H) groups
2. Rigid body (RIGU) restrains
 All non-hydrogen atoms
 with sigma for 1-2 distances of 0.004 and sigma for 1-3 distances of 0.004
3. Others
 Fixed Sof: C011(0.4) C01I(0.4) H01I(0.4) C01Q(0.4) H01Q(0.4) C01W(0.4)
 H01W(0.4) O01Z(0.6) C020(0.4) C021(0.6) H021(0.6) C025(0.6) H02D(0.6)
 H02E(0.6) H02F(0.6) C7(0.4) H7A(0.4) H7B(0.4) H7C(0.4) O12(0.4) C1(0.6)
 C8(0.6) H8(0.6) C22(0.6) H22(0.6) C2(0.4) H2(0.4) C18(0.6) H18(0.6) C46(0.6)
4.a Aromatic/amide H refined with riding coordinates:
 N00B(H00B), C00L(H00L), C00Q(H00Q), C00S(H00S), C00T(H00T), C00U(H00U),
 C00Z(H00Z), C018(H018), C01G(H01G), C01H(H01H), C01I(H01I), C01J(H01J),
 C01K(H01K), C01N(H01O), C01O(H01P), C01Q(H01Q), C01R(H01R), C01U(H01U),
 C01W(H01W), C01X(H01X), C021(H021), C8(H8), C22(H22), C2(H2), C18(H18)
4.b Idealised Me refined as rotating group:
 C01A(H01A,H01B,H01C), C01L(H01D,H01E,H01F), C01M(H01L,H01M,H01N), C023(H02A,
 H02B,H02C), C025(H02D,H02E,H02F), C029(H02G,H02H,H02I), C7(H7A,H7B,H7C)
;
_smtbx_masks_void_probe_radius 1.2
_smtbx_masks_void_truncation_radius 1.2
_olex2_submission_special_instructions 'No special instructions were received'
_oxdiff_exptl_absorpt_empirical_details
;
Empirical correction (ABSPACK) includes:
- Absorption correction using spherical harmonics
- Frame scaling
;
_oxdiff_exptl_absorpt_empirical_full_max 1.397
_oxdiff_exptl_absorpt_empirical_full_min 0.750

loop_
_space_group_symop_operation_xyz
'x, y, z'
'-x+1/2, y+1/2, -z+1/2'
'-x, -y, -z'
'x-1/2, -y-1/2, z-1/2'

loop_
_atom_site_label
_atom_site_type_symbol
_atom_site_fract_x
_atom_site_fract_y
_atom_site_fract_z
_atom_site_U_iso_or_equiv
_atom_site_adp_type
_atom_site_occupancy
_atom_site_site_symmetry_order
_atom_site_calc_flag
_atom_site_refinement_flags_posn
_atom_site_refinement_flags_adp
_atom_site_refinement_flags_occupancy
_atom_site_disorder_assembly
_atom_site_disorder_group
Br01 Br 1.03221(4) 1.01922(2) 0.36636(4) 0.04721(16) Uani 1 1 d . . . . .
Br02 Br 0.80527(4) 0.99930(2) 0.24289(4) 0.04666(15) Uani 1 1 d . . . . .
Br03 Br 0.42814(4) 0.89054(2) 0.62297(4) 0.04836(16) Uani 1 1 d . . . . .
Br04 Br 0.66739(5) 0.92009(2) 0.73035(4) 0.04968(16) Uani 1 1 d . . . . .
S005 S 0.65317(12) 0.69153(7) 0.70306(10) 0.0543(4) Uani 1 1 d . . . . .
F006 F 0.8630(3) 0.71003(17) 0.6848(3) 0.0685(11) Uani 1 1 d . . . . .
O007 O 1.4899(3) 0.98120(17) 0.3990(2) 0.0492(10) Uani 1 1 d . . . . .
N008 N 0.9025(3) 0.88101(15) 0.3665(2) 0.0330(8) Uani 1 1 d . . . . .
O00A O 0.7598(3) 0.92702(16) 0.4754(2) 0.0491(10) Uani 1 1 d . . . . .
N00B N 0.9415(3) 0.87567(16) 0.5354(2) 0.0341(8) Uani 1 1 d . . . . .
H00B H 0.878784 0.882817 0.511371 0.041 Uiso 1 1 calc R U . . .
N00C N 0.7145(3) 0.82792(15) 0.5604(2) 0.0327(8) Uani 1 1 d . . . . .
N00D N 0.6611(3) 0.85076(16) 0.3958(2) 0.0354(9) Uani 1 1 d . . . . .
F00E F 0.7864(4) 0.6627(2) 0.6031(3) 0.0815(13) Uani 1 1 d . . . . .
O00F O 0.6309(4) 0.7343(2) 0.6609(3) 0.0710(15) Uani 1 1 d . . . . .
F00G F 0.8280(4) 0.63374(19) 0.7101(3) 0.0904(17) Uani 1 1 d . . . . .
O00H O 0.9433(4) 0.8277(2) 0.9527(2) 0.0608(12) Uani 1 1 d . . . . .
O00I O 0.6716(5) 0.7010(2) 0.7799(3) 0.0750(15) Uani 1 1 d . . . . .
C00K C 1.1781(4) 0.92572(18) 0.4334(3) 0.0335(9) Uani 1 1 d . . . . .
C00L C 1.2395(4) 0.9495(2) 0.4867(3) 0.0377(11) Uani 1 1 d . . . . .
H00L H 1.211021 0.953262 0.533604 0.045 Uiso 1 1 calc R U . . .
C00M C 0.7532(4) 0.85097(19) 0.6241(3) 0.0347(10) Uani 1 1 d . . . . .
C00N C 0.9530(4) 0.8567(2) 0.6034(3) 0.0404(11) Uani 1 1 d . . . . .
C00O C 1.3862(4) 0.9622(2) 0.4067(3) 0.0379(10) Uani 1 1 d . . . . .
C00P C 0.7388(4) 0.87706(19) 0.2814(3) 0.0356(10) Uani 1 1 d . . . . .
C00Q C 1.2219(4) 0.92020(19) 0.3647(3) 0.0359(10) Uani 1 1 d . . . . .
H00Q H 1.179137 0.903964 0.327004 0.043 Uiso 1 1 calc R U . . .
C00R C 0.8660(4) 0.85168(19) 0.6512(3) 0.0369(10) Uani 1 1 d . . . . .
C00S C 1.3436(4) 0.96856(19) 0.4734(3) 0.0375(10) Uani 1 1 d . . . . .
H00S H 1.384920 0.985914 0.510584 0.045 Uiso 1 1 calc R U . . .
C00T C 0.9715(4) 0.8744(2) 0.7659(3) 0.0426(12) Uani 1 1 d . . . . .
H00T H 1.014425 0.897170 0.739717 0.051 Uiso 1 1 calc R U . . .
C00U C 1.3258(4) 0.93785(19) 0.3506(3) 0.0363(10) Uani 1 1 d . . . . .
H00U H 1.355303 0.933558 0.304150 0.044 Uiso 1 1 calc R U . . .
O00V O 0.5866(4) 0.6499(2) 0.6852(4) 0.0829(17) Uani 1 1 d . . . . .
C00W C 0.9649(4) 0.95834(18) 0.3471(3) 0.0352(10) Uani 1 1 d . . . . .
C00X C 0.8334(4) 0.90123(18) 0.3130(3) 0.0324(9) Uani 1 1 d . . . . .
C00Y C 0.9839(3) 0.91440(17) 0.3892(3) 0.0318(9) Uani 1 1 d . . . . .
C00Z C 1.0700(4) 0.8490(2) 0.6224(3) 0.0426(12) Uani 1 1 d . . . . .
H00Z H 1.100797 0.835835 0.666896 0.051 Uiso 1 1 calc R U . . .
O010 O 0.6237(5) 0.9104(3) -0.0138(3) 0.0869(19) Uani 1 1 d . . . . .
C011 C 0.431(2) 0.8003(14) 0.5102(12) 0.030(4) Uani 0.4 1 d . . P A 2
C012 C 0.6008(4) 0.83540(19) 0.5509(3) 0.0364(10) Uani 1 1 d . . . . .
C013 C 1.0658(4) 0.90586(19) 0.4446(3) 0.0346(10) Uani 1 1 d . . . . .
C014 C 0.8733(3) 0.9502(2) 0.2993(3) 0.0373(11) Uani 1 1 d . . . . .
C015 C 0.6606(4) 0.8741(2) 0.6542(3) 0.0399(11) Uani 1 1 d . . . . .
C016 C 0.5763(4) 0.82108(19) 0.4176(3) 0.0377(10) Uani 1 1 d . . . . .
C017 C 0.7094(4) 0.8850(2) 0.2035(3) 0.0385(10) Uani 1 1 d . . . . .
C018 C 1.1258(4) 0.8638(2) 0.5656(3) 0.0388(11) Uani 1 1 d . . . . .
H018 H 1.203770 0.862852 0.561732 0.047 Uiso 1 1 calc R U . . .
C019 C 0.5679(4) 0.86431(19) 0.6097(3) 0.0363(10) Uani 1 1 d . . . . .
C01A C 0.9227(4) 0.82686(17) 0.3709(3) 0.0366(10) Uani 1 1 d . . . . .
H01A H 0.853964 0.809033 0.357681 0.055 Uiso 1 1 calc R U . . .
H01B H 0.947846 0.818033 0.420727 0.055 Uiso 1 1 calc R U . . .
H01C H 0.979546 0.817652 0.337322 0.055 Uiso 1 1 calc R U . . .
C01B C 0.5376(4) 0.81786(19) 0.4889(3) 0.0375(10) Uani 1 1 d . . . . .
C01C C 0.8883(4) 0.84757(19) 0.7300(3) 0.0366(10) Uani 1 1 d . . . . .
C01D C 1.0451(4) 0.88166(19) 0.5108(3) 0.0364(10) Uani 1 1 d . . . . .
C01E C 0.6677(4) 0.8479(2) 0.3217(3) 0.0401(11) Uani 1 1 d . . . . .
C01G C 0.5347(4) 0.7943(2) 0.3538(3) 0.0429(12) Uani 1 1 d . . . . .
H01G H 0.478584 0.769635 0.352568 0.052 Uiso 1 1 calc R U . . .
C01H C 0.5904(4) 0.8107(2) 0.2955(3) 0.0427(12) Uani 1 1 d . . . . .
H01H H 0.579822 0.799622 0.246595 0.051 Uiso 1 1 calc R U . . .
C01I C 0.4128(18) 0.7701(12) 0.5737(10) 0.031(4) Uani 0.4 1 d . . P A 2
H01I H 0.470892 0.768537 0.610332 0.037 Uiso 0.4 1 calc R U P A 2
C01J C 0.8437(5) 0.8110(2) 0.8459(3) 0.0468(13) Uani 1 1 d . . . . .
H01J H 0.798839 0.789803 0.873231 0.056 Uiso 1 1 calc R U . . .
C01K C 0.8220(4) 0.8163(2) 0.7705(3) 0.0422(12) Uani 1 1 d . . . . .
H01K H 0.762323 0.798728 0.746914 0.051 Uiso 1 1 calc R U . . .
C01L C 1.5437(5) 0.9729(3) 0.3345(4) 0.0546(16) Uani 1 1 d . . . . .
H01D H 1.493691 0.981282 0.292679 0.082 Uiso 1 1 calc R U . . .
H01E H 1.565145 0.937916 0.331629 0.082 Uiso 1 1 calc R U . . .
H01F H 1.609961 0.993856 0.333898 0.082 Uiso 1 1 calc R U . . .
C01M C 0.7703(4) 0.78673(19) 0.5281(3) 0.0371(10) Uani 1 1 d . . . . .
H01L H 0.830151 0.775059 0.561653 0.056 Uiso 1 1 calc R U . . .
H01M H 0.801125 0.797463 0.482397 0.056 Uiso 1 1 calc R U . . .
H01N H 0.717428 0.759681 0.518181 0.056 Uiso 1 1 calc R U . . .
C01N C 0.9929(5) 0.8681(2) 0.8409(3) 0.0462(12) Uani 1 1 d . . . . .
H01O H 1.051954 0.885790 0.865044 0.055 Uiso 1 1 calc R U . . .
C01O C 0.7917(5) 0.8852(2) 0.1521(3) 0.0438(12) Uani 1 1 d . . . . .
H01P H 0.866632 0.879637 0.167800 0.053 Uiso 1 1 calc R U . . .
C01P C 0.7909(5) 0.6744(2) 0.6756(4) 0.0502(13) Uani 1 1 d . . . . .
C01Q C 0.340(2) 0.8011(11) 0.4592(13) 0.037(4) Uani 0.4 1 d . . P A 2
H01Q H 0.347229 0.819280 0.415352 0.044 Uiso 0.4 1 calc R U P A 2
C01R C 0.7660(5) 0.8932(2) 0.0807(4) 0.0504(14) Uani 1 1 d . . . . .
H01R H 0.822851 0.892897 0.046918 0.060 Uiso 1 1 calc R U . . .
C01S C 0.9295(5) 0.8365(3) 0.8797(3) 0.0499(13) Uani 1 1 d . . . . .
C01U C 0.6001(5) 0.8939(2) 0.1779(3) 0.0472(13) Uani 1 1 d . . . . .
H01U H 0.542790 0.893631 0.211362 0.057 Uiso 1 1 calc R U . . .
C01V C 0.6548(6) 0.9021(3) 0.0555(4) 0.0577(16) Uani 1 1 d . . . . .
C01W C 0.2380(12) 0.7761(6) 0.4698(10) 0.031(3) Uani 0.4 1 d . . P A 2
H01W H 0.178745 0.777502 0.433988 0.037 Uiso 0.4 1 calc R U P A 2
C01X C 0.5737(6) 0.9030(3) 0.1055(4) 0.0594(16) Uani 1 1 d . . . . .
H01X H 0.499240 0.909922 0.089867 0.071 Uiso 1 1 calc R U . . .
O01Z O 0.1008(6) 0.7478(3) 0.5107(5) 0.059(2) Uani 0.6 1 d . . P A 1
C020 C 0.2275(12) 0.7489(7) 0.5357(10) 0.041(4) Uani 0.4 1 d . . P A 2
C021 C 0.2943(10) 0.7537(4) 0.5626(7) 0.041(2) Uani 0.6 1 d . . P A 1
H021 H 0.277200 0.736251 0.605513 0.049 Uiso 0.6 1 calc R U P A 1
C023 C 1.0356(7) 0.8490(4) 0.9910(5) 0.091(3) Uani 1 1 d . . . . .
H02A H 1.026181 0.885168 0.993055 0.136 Uiso 1 1 calc R U . . .
H02B H 1.102944 0.841186 0.965903 0.136 Uiso 1 1 calc R U . . .
H02C H 1.041628 0.835608 1.040532 0.136 Uiso 1 1 calc R U . . .
C025 C 0.0715(9) 0.7226(4) 0.5737(8) 0.062(3) Uani 0.6 1 d . . P A 1
H02D H 0.008056 0.700843 0.561911 0.093 Uiso 0.6 1 calc R U P A 1
H02E H 0.051656 0.746720 0.610697 0.093 Uiso 0.6 1 calc R U P A 1
H02F H 0.134199 0.702500 0.592466 0.093 Uiso 0.6 1 calc R U P A 1
C029 C 0.6972(12) 0.8966(5) -0.0656(6) 0.127(5) Uani 1 1 d . . . . .
H02G H 0.656345 0.881220 -0.107101 0.190 Uiso 1 1 calc R U . . .
H02H H 0.750835 0.872833 -0.044257 0.190 Uiso 1 1 calc R U . . .
H02I H 0.736225 0.926115 -0.082120 0.190 Uiso 1 1 calc R U . . .
C7 C 0.0468(12) 0.7244(7) 0.5032(12) 0.062(4) Uani 0.4 1 d . . P A 2
H7A H 0.071532 0.712070 0.456647 0.093 Uiso 0.4 1 calc R U P A 2
H7B H 0.021176 0.758780 0.497414 0.093 Uiso 0.4 1 calc R U P A 2
H7C H -0.014064 0.703627 0.519012 0.093 Uiso 0.4 1 calc R U P A 2
O12 O 0.1327(8) 0.7226(4) 0.5543(7) 0.049(2) Uani 0.4 1 d . . P A 2
C1 C 0.2117(8) 0.7631(4) 0.5070(8) 0.039(2) Uani 0.6 1 d . . P A 1
C8 C 0.3379(11) 0.8094(7) 0.4378(8) 0.035(3) Uani 0.6 1 d . . P A 1
H8 H 0.353091 0.828775 0.396280 0.041 Uiso 0.6 1 calc R U P A 1
C22 C 0.2311(8) 0.7916(4) 0.4481(7) 0.039(2) Uani 0.6 1 d . . P A 1
H22 H 0.172241 0.799555 0.413971 0.047 Uiso 0.6 1 calc R U P A 1
C2 C 0.3194(12) 0.7438(8) 0.5853(11) 0.043(4) Uani 0.4 1 d . . P A 2
H2 H 0.316198 0.722428 0.626162 0.051 Uiso 0.4 1 calc R U P A 2
C18 C 0.4009(14) 0.7705(8) 0.5527(8) 0.042(3) Uani 0.6 1 d . . P A 1
H18 H 0.458429 0.763338 0.588232 0.051 Uiso 0.6 1 calc R U P A 1
C46 C 0.4238(12) 0.7975(8) 0.4917(8) 0.029(3) Uani 0.6 1 d . . P A 1

loop_
_atom_site_aniso_label
_atom_site_aniso_U_11
_atom_site_aniso_U_22
_atom_site_aniso_U_33
_atom_site_aniso_U_23
_atom_site_aniso_U_13
_atom_site_aniso_U_12
Br01 0.0351(2) 0.0315(2) 0.0741(4) 0.0038(2) -0.0069(2) -0.00683(19)
Br02 0.0325(2) 0.0445(3) 0.0623(4) 0.0153(3) -0.0046(2) 0.0009(2)
Br03 0.0282(2) 0.0487(3) 0.0675(4) -0.0015(3) -0.0044(2) 0.0076(2)
Br04 0.0430(3) 0.0491(3) 0.0558(4) -0.0051(3) -0.0082(2) 0.0118(2)
S005 0.0339(6) 0.0572(9) 0.0712(11) 0.0223(8) -0.0028(7) -0.0006(6)
F006 0.0392(18) 0.079(3) 0.086(3) 0.012(2) -0.0081(19) -0.0086(18)
O007 0.0249(16) 0.062(3) 0.060(3) -0.009(2) 0.0041(16) -0.0084(16)
N008 0.0243(16) 0.0307(18) 0.043(2) 0.0001(16) -0.0102(15) -0.0042(14)
O00A 0.040(2) 0.046(2) 0.061(3) -0.0003(19) 0.0008(19) 0.0003(17)
N00B 0.0232(16) 0.035(2) 0.044(2) 0.0000(17) -0.0051(15) 0.0004(14)
N00C 0.0260(16) 0.0312(19) 0.040(2) 0.0049(16) -0.0041(15) -0.0014(14)
N00D 0.0195(15) 0.038(2) 0.048(2) 0.0039(18) 0.0000(15) -0.0063(14)
F00E 0.078(3) 0.092(3) 0.076(3) -0.005(3) 0.011(2) -0.006(3)
O00F 0.053(3) 0.071(3) 0.089(4) 0.036(3) 0.004(3) 0.016(2)
F00G 0.066(3) 0.087(3) 0.120(4) 0.052(3) 0.022(3) 0.033(2)
O00H 0.053(3) 0.083(3) 0.044(2) 0.023(2) -0.0105(19) -0.002(2)
O00I 0.073(3) 0.081(4) 0.072(3) 0.017(3) 0.013(3) -0.006(3)
C00K 0.0200(17) 0.031(2) 0.049(3) 0.0014(19) -0.0049(17) -0.0028(15)
C00L 0.027(2) 0.044(3) 0.042(3) -0.002(2) 0.0012(19) -0.0066(19)
C00M 0.0296(19) 0.032(2) 0.041(3) 0.0048(19) -0.0046(18) -0.0014(17)
C00N 0.030(2) 0.035(3) 0.055(3) 0.006(2) -0.001(2) -0.0040(19)
C00O 0.0251(19) 0.035(2) 0.053(3) -0.003(2) -0.0054(18) -0.0027(17)
C00P 0.0240(19) 0.037(2) 0.045(3) 0.002(2) -0.0101(17) -0.0008(16)
C00Q 0.0262(19) 0.037(2) 0.045(3) -0.005(2) -0.0009(18) -0.0052(17)
C00R 0.034(2) 0.034(2) 0.043(3) 0.009(2) -0.0042(18) 0.0050(18)
C00S 0.0239(19) 0.034(2) 0.053(3) -0.005(2) -0.0060(19) -0.0061(17)
C00T 0.035(2) 0.042(3) 0.050(3) 0.012(2) -0.006(2) -0.001(2)
C00U 0.027(2) 0.034(2) 0.047(3) -0.004(2) -0.0023(19) -0.0021(17)
O00V 0.056(3) 0.088(4) 0.104(4) 0.017(3) -0.008(3) -0.030(3)
C00W 0.032(2) 0.028(2) 0.045(3) 0.0069(19) -0.0027(19) -0.0045(17)
C00X 0.0250(18) 0.031(2) 0.041(3) 0.0021(19) -0.0047(17) -0.0007(15)
C00Y 0.0205(17) 0.025(2) 0.049(3) -0.0006(18) -0.0052(17) -0.0032(14)
C00Z 0.027(2) 0.048(3) 0.052(3) 0.007(2) -0.007(2) 0.006(2)
O010 0.083(4) 0.134(6) 0.043(3) 0.009(3) -0.015(2) 0.010(4)
C011 0.025(5) 0.045(10) 0.019(8) -0.005(7) 0.002(5) -0.007(5)
C012 0.0245(18) 0.037(2) 0.047(3) 0.012(2) -0.0049(18) -0.0063(17)
C013 0.0232(18) 0.031(2) 0.049(3) 0.0024(19) -0.0065(17) -0.0022(16)
C014 0.0169(17) 0.042(3) 0.052(3) 0.011(2) -0.0035(18) -0.0042(16)
C015 0.033(2) 0.040(3) 0.046(3) 0.002(2) -0.004(2) 0.0060(19)
C016 0.0217(18) 0.035(2) 0.056(3) 0.003(2) -0.0023(18) -0.0059(17)
C017 0.032(2) 0.038(3) 0.045(3) -0.003(2) -0.0069(19) -0.0061(19)
C018 0.028(2) 0.037(3) 0.052(3) 0.003(2) -0.0014(19) 0.0030(18)
C019 0.0253(19) 0.037(3) 0.047(3) 0.005(2) -0.0007(18) 0.0016(17)
C01A 0.038(2) 0.024(2) 0.047(3) -0.003(2) -0.001(2) -0.0056(18)
C01B 0.0248(18) 0.032(2) 0.055(3) 0.000(2) -0.0017(18) -0.0066(17)
C01C 0.035(2) 0.031(2) 0.044(3) 0.006(2) -0.0014(19) 0.0018(18)
C01D 0.0252(19) 0.034(2) 0.049(3) -0.002(2) -0.0061(18) -0.0023(17)
C01E 0.026(2) 0.046(3) 0.048(3) 0.000(2) -0.0059(19) -0.0040(18)
C01G 0.026(2) 0.041(3) 0.062(3) -0.004(2) -0.003(2) -0.0047(19)
C01H 0.034(2) 0.046(3) 0.047(3) -0.004(2) -0.009(2) -0.008(2)
C01I 0.026(6) 0.048(8) 0.018(7) -0.001(7) -0.002(5) -0.002(5)
C01J 0.044(3) 0.047(3) 0.050(3) 0.016(3) 0.000(2) 0.003(2)
C01K 0.031(2) 0.039(3) 0.057(3) 0.019(2) -0.006(2) 0.0025(19)
C01L 0.032(3) 0.062(4) 0.072(4) -0.015(3) 0.017(3) -0.005(2)
C01M 0.035(2) 0.037(3) 0.039(3) 0.002(2) 0.004(2) 0.0026(19)
C01N 0.039(3) 0.050(3) 0.049(3) 0.004(3) -0.003(2) -0.001(2)
C01O 0.035(2) 0.042(3) 0.054(3) 0.006(2) 0.000(2) -0.002(2)
C01P 0.039(3) 0.045(3) 0.066(4) 0.018(3) -0.006(3) 0.004(2)
C01Q 0.032(5) 0.037(9) 0.040(11) 0.005(8) -0.011(6) -0.004(5)
C01R 0.044(3) 0.058(4) 0.049(3) 0.002(3) 0.000(2) 0.001(3)
C01S 0.038(3) 0.062(4) 0.049(3) 0.015(3) -0.004(2) 0.008(2)
C01U 0.033(2) 0.059(4) 0.049(3) -0.007(3) -0.012(2) 0.000(2)
C01V 0.060(3) 0.067(4) 0.045(3) -0.003(3) -0.016(2) 0.002(3)
C01W 0.022(5) 0.030(8) 0.041(8) 0.003(5) 0.001(5) 0.005(4)
C01X 0.047(3) 0.073(4) 0.057(3) -0.001(3) -0.014(3) 0.006(3)
O01Z 0.031(3) 0.051(4) 0.095(6) 0.010(4) 0.007(3) -0.014(3)
C020 0.020(4) 0.050(9) 0.053(9) 0.017(6) 0.007(4) 0.003(5)
C021 0.037(5) 0.027(5) 0.057(7) 0.005(4) 0.000(4) -0.008(4)
C023 0.067(5) 0.150(9) 0.053(4) 0.020(5) -0.015(4) -0.017(5)
C025 0.030(5) 0.056(7) 0.101(9) 0.009(6) 0.016(6) -0.009(4)
C029 0.149(11) 0.169(12) 0.065(6) 0.027(7) 0.029(6) 0.008(9)
C7 0.027(6) 0.058(10) 0.101(13) -0.001(9) 0.004(6) -0.012(6)
O12 0.027(4) 0.035(5) 0.085(8) 0.007(5) 0.013(4) -0.002(4)
C1 0.031(4) 0.033(5) 0.054(7) -0.011(4) 0.000(4) -0.007(3)
C8 0.025(3) 0.041(8) 0.037(7) -0.016(5) 0.001(4) -0.002(4)
C22 0.024(3) 0.037(6) 0.055(7) 0.000(4) -0.007(4) 0.004(3)
C2 0.020(5) 0.057(10) 0.052(9) 0.019(7) 0.012(5) 0.008(5)
C18 0.038(5) 0.036(5) 0.052(9) -0.004(7) -0.004(5) -0.006(4)
C46 0.019(3) 0.029(4) 0.039(8) -0.011(6) -0.003(4) -0.004(3)

loop_
_atom_type_symbol
_atom_type_description
_atom_type_scat_dispersion_real
_atom_type_scat_dispersion_imag
_atom_type_scat_source
C C -0.0001 0.0005 'International Tables Vol C Tables 4.2.6.8 and 6.1.1.4'
H H 0.0000 0.0000 'International Tables Vol C Tables 4.2.6.8 and 6.1.1.4'
Br Br 0.2862 0.9623 'International Tables Vol C Tables 4.2.6.8 and 6.1.1.4'
F F 0.0038 0.0031 'International Tables Vol C Tables 4.2.6.8 and 6.1.1.4'
N N 0.0004 0.0010 'International Tables Vol C Tables 4.2.6.8 and 6.1.1.4'
O O 0.0017 0.0018 'International Tables Vol C Tables 4.2.6.8 and 6.1.1.4'
S S 0.0443 0.0408 'International Tables Vol C Tables 4.2.6.8 and 6.1.1.4'

loop_
_geom_angle_atom_site_label_1
_geom_angle_atom_site_label_2
_geom_angle_atom_site_label_3
_geom_angle
_geom_angle_site_symmetry_1
_geom_angle_site_symmetry_3
_geom_angle_publ_flag
O00F S005 O00I 114.3(4) . . ?
O00F S005 O00V 115.5(4) . . ?
O00F S005 C01P 101.9(3) . . ?
O00I S005 C01P 102.6(3) . . ?
O00V S005 O00I 115.3(4) . . ?
O00V S005 C01P 104.7(4) . . ?
C00O O007 C01L 119.8(5) . . ?
C00X N008 C00Y 111.0(4) . . ?
C00X N008 C01A 121.6(4) . . ?
C00Y N008 C01A 120.7(4) . . ?
C00N N00B H00B 126.3 . . ?
C00N N00B C01D 107.4(4) . . ?
C01D N00B H00B 126.3 . . ?
C00M N00C C012 109.3(4) . . ?
C00M N00C C01M 123.2(4) . . ?
C012 N00C C01M 122.6(4) . . ?
C01E N00D C016 109.8(4) . . ?
C01S O00H C023 118.2(6) . . ?
C00L C00K C00Q 118.8(4) . . ?
C00L C00K C013 122.7(5) . . ?
C00Q C00K C013 118.5(4) . . ?
C00K C00L H00L 119.6 . . ?
C00K C00L C00S 120.8(5) . . ?
C00S C00L H00L 119.6 . . ?
N00C C00M C00R 125.3(5) . . ?
N00C C00M C015 106.7(4) . . ?
C015 C00M C00R 128.0(5) . . ?
N00B C00N C00R 124.6(5) . . ?
N00B C00N C00Z 109.2(5) . . ?
C00R C00N C00Z 125.7(5) . . ?
O007 C00O C00U 123.2(5) . . ?
C00S C00O O007 115.8(5) . . ?
C00S C00O C00U 121.0(5) . . ?
C00X C00P C017 118.9(5) . . ?
C01E C00P C00X 123.0(5) . . ?
C01E C00P C017 118.0(4) . . ?
C00K C00Q H00Q 119.3 . . ?
C00U C00Q C00K 121.4(5) . . ?
C00U C00Q H00Q 119.3 . . ?
C00M C00R C01C 118.0(5) . . ?
C00N C00R C00M 120.8(5) . . ?
C00N C00R C01C 121.2(5) . . ?
C00L C00S H00S 120.0 . . ?
C00O C00S C00L 119.9(5) . . ?
C00O C00S H00S 120.0 . . ?
C01C C00T H00T 119.9 . . ?
C01C C00T C01N 120.1(5) . . ?
C01N C00T H00T 119.9 . . ?
C00O C00U H00U 121.0 . . ?
C00Q C00U C00O 118.1(5) . . ?
C00Q C00U H00U 121.0 . . ?
C00Y C00W Br01 124.9(4) . . ?
C014 C00W Br01 125.8(4) . . ?
C014 C00W C00Y 108.2(4) . . ?
N008 C00X C00P 124.3(4) . . ?
N008 C00X C014 107.0(4) . . ?
C00P C00X C014 128.6(4) . . ?
N008 C00Y C00W 106.5(4) . . ?
N008 C00Y C013 125.4(4) . . ?
C013 C00Y C00W 128.2(4) . . ?
C00N C00Z H00Z 126.5 . . ?
C018 C00Z C00N 107.1(5) . . ?
C018 C00Z H00Z 126.5 . . ?
C01V O010 C029 117.1(8) . . ?
C01B C011 C01I 125(2) . . ?
C01Q C011 C01B 119.4(19) . . ?
C01Q C011 C01I 113.5(19) . . ?
N00C C012 C019 107.5(4) . . ?
N00C C012 C01B 122.8(5) . . ?
C019 C012 C01B 129.7(5) . . ?
C00Y C013 C00K 117.2(5) . . ?
C00Y C013 C01D 123.5(4) . . ?
C01D C013 C00K 119.3(4) . . ?
C00W C014 Br02 124.0(4) . . ?
C00W C014 C00X 107.3(4) . . ?
C00X C014 Br02 127.8(3) . . ?
C00M C015 Br04 125.3(4) . . ?
C019 C015 Br04 125.1(4) . . ?
C019 C015 C00M 108.6(5) . . ?
N00D C016 C01B 126.3(5) . . ?
N00D C016 C01G 106.6(5) . . ?
C01B C016 C01G 127.1(4) . . ?
C01O C017 C00P 120.7(5) . . ?
C01U C017 C00P 121.9(5) . . ?
C01U C017 C01O 117.4(5) . . ?
C00Z C018 H018 126.4 . . ?
C00Z C018 C01D 107.1(4) . . ?
C01D C018 H018 126.4 . . ?
C012 C019 Br03 127.3(4) . . ?
C015 C019 Br03 124.5(4) . . ?
C015 C019 C012 108.0(4) . . ?
N008 C01A H01A 109.5 . . ?
N008 C01A H01B 109.5 . . ?
N008 C01A H01C 109.5 . . ?
H01A C01A H01B 109.5 . . ?
H01A C01A H01C 109.5 . . ?
H01B C01A H01C 109.5 . . ?
C012 C01B C011 110.0(9) . . ?
C012 C01B C46 123.9(8) . . ?
C016 C01B C011 127.8(9) . . ?
C016 C01B C012 122.1(4) . . ?
C016 C01B C46 113.9(7) . . ?
C00T C01C C00R 121.8(5) . . ?
C00T C01C C01K 118.8(5) . . ?
C01K C01C C00R 119.3(5) . . ?
N00B C01D C013 123.1(4) . . ?
N00B C01D C018 109.2(5) . . ?
C013 C01D C018 127.5(4) . . ?
N00D C01E C00P 124.2(5) . . ?
N00D C01E C01H 107.7(5) . . ?
C00P C01E C01H 128.1(5) . . ?
C016 C01G H01G 125.9 . . ?
C01H C01G C016 108.1(5) . . ?
C01H C01G H01G 125.9 . . ?
C01E C01H H01H 126.3 . . ?
C01G C01H C01E 107.4(5) . . ?
C01G C01H H01H 126.3 . . ?
C011 C01I H01I 117.2 . . ?
C2 C01I C011 125.5(17) . . ?
C2 C01I H01I 117.2 . . ?
C01K C01J H01J 120.1 . . ?
C01S C01J H01J 120.1 . . ?
C01S C01J C01K 119.8(5) . . ?
C01C C01K C01J 120.1(5) . . ?
C01C C01K H01K 119.9 . . ?
C01J C01K H01K 119.9 . . ?
O007 C01L H01D 109.5 . . ?
O007 C01L H01E 109.5 . . ?
O007 C01L H01F 109.5 . . ?
H01D C01L H01E 109.5 . . ?
H01D C01L H01F 109.5 . . ?
H01E C01L H01F 109.5 . . ?
N00C C01M H01L 109.5 . . ?
N00C C01M H01M 109.5 . . ?
N00C C01M H01N 109.5 . . ?
H01L C01M H01M 109.5 . . ?
H01L C01M H01N 109.5 . . ?
H01M C01M H01N 109.5 . . ?
C00T C01N H01O 119.7 . . ?
C01S C01N C00T 120.5(6) . . ?
C01S C01N H01O 119.7 . . ?
C017 C01O H01P 119.4 . . ?
C01R C01O C017 121.2(5) . . ?
C01R C01O H01P 119.4 . . ?
F006 C01P S005 113.2(5) . . ?
F006 C01P F00E 106.9(5) . . ?
F006 C01P F00G 109.6(5) . . ?
F00E C01P S005 109.6(4) . . ?
F00G C01P S005 111.5(4) . . ?
F00G C01P F00E 105.7(6) . . ?
C011 C01Q H01Q 118.2 . . ?
C011 C01Q C01W 123.5(18) . . ?
C01W C01Q H01Q 118.2 . . ?
C01O C01R H01R 119.6 . . ?
C01O C01R C01V 120.7(6) . . ?
C01V C01R H01R 119.6 . . ?
O00H C01S C01N 125.2(6) . . ?
C01J C01S O00H 114.3(6) . . ?
C01J C01S C01N 120.4(6) . . ?
C017 C01U H01U 119.2 . . ?
C01X C01U C017 121.7(6) . . ?
C01X C01U H01U 119.2 . . ?
O010 C01V C01R 123.9(7) . . ?
O010 C01V C01X 117.4(6) . . ?
C01X C01V C01R 118.7(6) . . ?
C01Q C01W H01W 120.9 . . ?
C020 C01W C01Q 118.2(14) . . ?
C020 C01W H01W 120.9 . . ?
C01U C01X H01X 119.9 . . ?
C01V C01X C01U 120.3(6) . . ?
C01V C01X H01X 119.9 . . ?
C025 O01Z C1 117.6(10) . . ?
O12 C020 C01W 125.1(15) . . ?
O12 C020 C2 114.9(14) . . ?
C2 C020 C01W 119.8(13) . . ?
C1 C021 H021 120.9 . . ?
C18 C021 H021 120.9 . . ?
C18 C021 C1 118.3(11) . . ?
O00H C023 H02A 109.5 . . ?
O00H C023 H02B 109.5 . . ?
O00H C023 H02C 109.5 . . ?
H02A C023 H02B 109.5 . . ?
H02A C023 H02C 109.5 . . ?
H02B C023 H02C 109.5 . . ?
O01Z C025 H02D 109.5 . . ?
O01Z C025 H02E 109.5 . . ?
O01Z C025 H02F 109.5 . . ?
H02D C025 H02E 109.5 . . ?
H02D C025 H02F 109.5 . . ?
H02E C025 H02F 109.5 . . ?
O010 C029 H02G 109.5 . . ?
O010 C029 H02H 109.5 . . ?
O010 C029 H02I 109.5 . . ?
H02G C029 H02H 109.5 . . ?
H02G C029 H02I 109.5 . . ?
H02H C029 H02I 109.5 . . ?
H7A C7 H7B 109.5 . . ?
H7A C7 H7C 109.5 . . ?
H7B C7 H7C 109.5 . . ?
O12 C7 H7A 109.5 . . ?
O12 C7 H7B 109.5 . . ?
O12 C7 H7C 109.5 . . ?
C7 O12 C020 114.6(14) . . ?
O01Z C1 C021 123.4(12) . . ?
C22 C1 O01Z 114.1(10) . . ?
C22 C1 C021 122.2(9) . . ?
C22 C8 H8 121.0 . . ?
C22 C8 C46 118.1(12) . . ?
C46 C8 H8 121.0 . . ?
C1 C22 C8 120.0(11) . . ?
C1 C22 H22 120.0 . . ?
C8 C22 H22 120.0 . . ?
C01I C2 C020 119.0(16) . . ?
C01I C2 H2 120.5 . . ?
C020 C2 H2 120.5 . . ?
C021 C18 H18 119.8 . . ?
C46 C18 C021 120.4(13) . . ?
C46 C18 H18 119.8 . . ?
C8 C46 C01B 122.3(14) . . ?
C18 C46 C01B 116.6(12) . . ?
C18 C46 C8 120.8(13) . . ?

loop_
_geom_bond_atom_site_label_1
_geom_bond_atom_site_label_2
_geom_bond_distance
_geom_bond_site_symmetry_2
_geom_bond_publ_flag
Br01 C00W 1.856(5) . ?
Br02 C014 1.847(5) . ?
Br03 C019 1.860(5) . ?
Br04 C015 1.868(6) . ?
S005 O00F 1.407(5) . ?
S005 O00I 1.442(6) . ?
S005 O00V 1.410(6) . ?
S005 C01P 1.825(6) . ?
F006 C01P 1.301(7) . ?
O007 C00O 1.369(6) . ?
O007 C01L 1.400(7) . ?
N008 C00X 1.371(6) . ?
N008 C00Y 1.382(6) . ?
N008 C01A 1.479(6) . ?
N00B H00B 0.8800 . ?
N00B C00N 1.352(7) . ?
N00B C01D 1.363(6) . ?
N00C C00M 1.386(7) . ?
N00C C012 1.392(6) . ?
N00C C01M 1.442(6) . ?
N00D C016 1.376(6) . ?
N00D C01E 1.372(7) . ?
F00E C01P 1.369(8) . ?
F00G C01P 1.333(7) . ?
O00H C01S 1.366(7) . ?
O00H C023 1.412(10) . ?
C00K C00L 1.360(7) . ?
C00K C00Q 1.404(8) . ?
C00K C013 1.485(6) . ?
C00L H00L 0.9500 . ?
C00L C00S 1.393(6) . ?
C00M C00R 1.429(7) . ?
C00M C015 1.419(7) . ?
C00N C00R 1.412(7) . ?
C00N C00Z 1.456(7) . ?
C00O C00S 1.365(8) . ?
C00O C00U 1.397(7) . ?
C00P C00X 1.415(6) . ?
C00P C017 1.475(8) . ?
C00P C01E 1.404(7) . ?
C00Q H00Q 0.9500 . ?
C00Q C00U 1.380(6) . ?
C00R C01C 1.464(8) . ?
C00S H00S 0.9500 . ?
C00T H00T 0.9500 . ?
C00T C01C 1.380(8) . ?
C00T C01N 1.402(8) . ?
C00U H00U 0.9500 . ?
C00W C00Y 1.425(7) . ?
C00W C014 1.397(7) . ?
C00X C014 1.432(7) . ?
C00Y C013 1.405(7) . ?
C00Z H00Z 0.9500 . ?
C00Z C018 1.334(8) . ?
O010 C01V 1.329(8) . ?
O010 C029 1.386(12) . ?
C011 C01B 1.44(3) . ?
C011 C01I 1.45(3) . ?
C011 C01Q 1.41(2) . ?
C012 C019 1.407(8) . ?
C012 C01B 1.422(8) . ?
C013 C01D 1.414(8) . ?
C015 C019 1.381(7) . ?
C016 C01B 1.417(8) . ?
C016 C01G 1.446(8) . ?
C017 C01O 1.409(8) . ?
C017 C01U 1.402(7) . ?
C018 H018 0.9500 . ?
C018 C01D 1.450(7) . ?
C01A H01A 0.9800 . ?
C01A H01B 0.9800 . ?
C01A H01C 0.9800 . ?
C01B C46 1.485(15) . ?
C01C C01K 1.402(7) . ?
C01E C01H 1.437(7) . ?
C01G H01G 0.9500 . ?
C01G C01H 1.369(8) . ?
C01H H01H 0.9500 . ?
C01I H01I 0.9500 . ?
C01I C2 1.36(3) . ?
C01J H01J 0.9500 . ?
C01J C01K 1.405(8) . ?
C01J C01S 1.368(9) . ?
C01K H01K 0.9500 . ?
C01L H01D 0.9800 . ?
C01L H01E 0.9800 . ?
C01L H01F 0.9800 . ?
C01M H01L 0.9800 . ?
C01M H01M 0.9800 . ?
C01M H01N 0.9800 . ?
C01N H01O 0.9500 . ?
C01N C01S 1.369(9) . ?
C01O H01P 0.9500 . ?
C01O C01R 1.352(9) . ?
C01Q H01Q 0.9500 . ?
C01Q C01W 1.43(3) . ?
C01R H01R 0.9500 . ?
C01R C01V 1.420(9) . ?
C01U H01U 0.9500 . ?
C01U C01X 1.376(9) . ?
C01V C01X 1.379(10) . ?
C01W H01W 0.9500 . ?
C01W C020 1.43(2) . ?
C01X H01X 0.9500 . ?
O01Z C025 1.404(15) . ?
O01Z C1 1.409(12) . ?
C020 O12 1.404(17) . ?
C020 C2 1.41(2) . ?
C021 H021 0.9500 . ?
C021 C1 1.417(17) . ?
C021 C18 1.388(19) . ?
C023 H02A 0.9800 . ?
C023 H02B 0.9800 . ?
C023 H02C 0.9800 . ?
C025 H02D 0.9800 . ?
C025 H02E 0.9800 . ?
C025 H02F 0.9800 . ?
C029 H02G 0.9800 . ?
C029 H02H 0.9800 . ?
C029 H02I 0.9800 . ?
C7 H7A 0.9800 . ?
C7 H7B 0.9800 . ?
C7 H7C 0.9800 . ?
C7 O12 1.37(2) . ?
C1 C22 1.358(17) . ?
C8 H8 0.9500 . ?
C8 C22 1.400(16) . ?
C8 C46 1.436(16) . ?
C22 H22 0.9500 . ?
C2 H2 0.9500 . ?
C18 H18 0.9500 . ?
C18 C46 1.38(2) . ?

loop_
_geom_torsion_atom_site_label_1
_geom_torsion_atom_site_label_2
_geom_torsion_atom_site_label_3
_geom_torsion_atom_site_label_4
_geom_torsion
_geom_torsion_site_symmetry_1
_geom_torsion_site_symmetry_2
_geom_torsion_site_symmetry_3
_geom_torsion_site_symmetry_4
_geom_torsion_publ_flag
Br01 C00W C00Y N008 167.8(4) . . . . ?
Br01 C00W C00Y C013 -10.4(8) . . . . ?
Br01 C00W C014 Br02 2.7(7) . . . . ?
Br01 C00W C014 C00X -167.0(4) . . . . ?
Br04 C015 C019 Br03 -6.5(7) . . . . ?
Br04 C015 C019 C012 168.4(4) . . . . ?
O007 C00O C00S C00L -178.6(5) . . . . ?
O007 C00O C00U C00Q 180.0(5) . . . . ?
N008 C00X C014 Br02 -170.7(4) . . . . ?
N008 C00X C014 C00W -1.5(6) . . . . ?
N008 C00Y C013 C00K 141.9(5) . . . . ?
N008 C00Y C013 C01D -41.1(8) . . . . ?
N00B C00N C00R C00M 20.8(8) . . . . ?
N00B C00N C00R C01C -158.6(5) . . . . ?
N00B C00N C00Z C018 0.5(7) . . . . ?
N00C C00M C00R C00N 38.6(8) . . . . ?
N00C C00M C00R C01C -142.1(5) . . . . ?
N00C C00M C015 Br04 -168.0(4) . . . . ?
N00C C00M C015 C019 0.8(6) . . . . ?
N00C C012 C019 Br03 174.6(4) . . . . ?
N00C C012 C019 C015 -0.1(6) . . . . ?
N00C C012 C01B C011 141.9(17) . . . . ?
N00C C012 C01B C016 -41.5(8) . . . . ?
N00C C012 C01B C46 142.3(11) . . . . ?
N00D C016 C01B C011 159(2) . . . . ?
N00D C016 C01B C012 -17.0(8) . . . . ?
N00D C016 C01B C46 159.5(10) . . . . ?
N00D C016 C01G C01H -3.6(6) . . . . ?
N00D C01E C01H C01G 3.5(6) . . . . ?
O00F S005 C01P F006 56.0(6) . . . . ?
O00F S005 C01P F00E -63.2(5) . . . . ?
O00F S005 C01P F00G -179.9(6) . . . . ?
O00I S005 C01P F006 -62.5(5) . . . . ?
O00I S005 C01P F00E 178.3(4) . . . . ?
O00I S005 C01P F00G 61.6(6) . . . . ?
C00K C00L C00S C00O -1.7(8) . . . . ?
C00K C00Q C00U C00O -0.9(8) . . . . ?
C00K C013 C01D N00B 159.6(5) . . . . ?
C00K C013 C01D C018 -14.2(8) . . . . ?
C00L C00K C00Q C00U 0.8(8) . . . . ?
C00L C00K C013 C00Y 136.0(5) . . . . ?
C00L C00K C013 C01D -41.1(7) . . . . ?
C00M N00C C012 C019 0.6(5) . . . . ?
C00M N00C C012 C01B 177.5(5) . . . . ?
C00M C00R C01C C00T -141.5(5) . . . . ?
C00M C00R C01C C01K 37.1(7) . . . . ?
C00M C015 C019 Br03 -175.3(4) . . . . ?
C00M C015 C019 C012 -0.4(6) . . . . ?
C00N N00B C01D C013 -172.7(5) . . . . ?
C00N N00B C01D C018 2.1(6) . . . . ?
C00N C00R C01C C00T 37.8(8) . . . . ?
C00N C00R C01C C01K -143.5(5) . . . . ?
C00N C00Z C018 C01D 0.8(6) . . . . ?
C00P C00X C014 Br02 6.9(9) . . . . ?
C00P C00X C014 C00W 176.1(5) . . . . ?
C00P C017 C01O C01R -179.0(6) . . . . ?
C00P C017 C01U C01X 177.7(6) . . . . ?
C00P C01E C01H C01G -176.5(5) . . . . ?
C00Q C00K C00L C00S 0.5(8) . . . . ?
C00Q C00K C013 C00Y -43.1(7) . . . . ?
C00Q C00K C013 C01D 139.7(5) . . . . ?
C00R C00M C015 Br04 10.4(8) . . . . ?
C00R C00M C015 C019 179.2(5) . . . . ?
C00R C00N C00Z C018 -171.8(5) . . . . ?
C00R C01C C01K C01J 178.6(5) . . . . ?
C00S C00O C00U C00Q -0.3(8) . . . . ?
C00T C01C C01K C01J -2.7(8) . . . . ?
C00T C01N C01S O00H 180.0(6) . . . . ?
C00T C01N C01S C01J -0.5(10) . . . . ?
C00U C00O C00S C00L 1.5(8) . . . . ?
O00V S005 C01P F006 176.7(5) . . . . ?
O00V S005 C01P F00E 57.5(5) . . . . ?
O00V S005 C01P F00G -59.2(6) . . . . ?
C00W C00Y C013 C00K -40.3(8) . . . . ?
C00W C00Y C013 C01D 136.8(6) . . . . ?
C00X N008 C00Y C00W -0.3(6) . . . . ?
C00X N008 C00Y C013 178.0(5) . . . . ?
C00X C00P C017 C01O 42.4(7) . . . . ?
C00X C00P C017 C01U -135.9(6) . . . . ?
C00X C00P C01E N00D 19.7(8) . . . . ?
C00X C00P C01E C01H -160.3(5) . . . . ?
C00Y N008 C00X C00P -176.7(5) . . . . ?
C00Y N008 C00X C014 1.1(6) . . . . ?
C00Y C00W C014 Br02 171.1(4) . . . . ?
C00Y C00W C014 C00X 1.4(6) . . . . ?
C00Y C013 C01D N00B -17.3(8) . . . . ?
C00Y C013 C01D C018 168.8(5) . . . . ?
C00Z C00N C00R C00M -168.1(5) . . . . ?
C00Z C00N C00R C01C 12.5(9) . . . . ?
C00Z C018 C01D N00B -1.8(6) . . . . ?
C00Z C018 C01D C013 172.7(5) . . . . ?
O010 C01V C01X C01U 178.8(7) . . . . ?
C011 C01I C2 C020 -6(4) . . . . ?
C011 C01Q C01W C020 0(4) . . . . ?
C012 N00C C00M C00R -179.3(5) . . . . ?
C012 N00C C00M C015 -0.9(5) . . . . ?
C012 C01B C46 C8 138.3(14) . . . . ?
C012 C01B C46 C18 -35(2) . . . . ?
C013 C00K C00L C00S -178.6(5) . . . . ?
C013 C00K C00Q C00U 179.9(5) . . . . ?
C014 C00W C00Y N008 -0.7(6) . . . . ?
C014 C00W C00Y C013 -178.9(5) . . . . ?
C015 C00M C00R C00N -139.5(6) . . . . ?
C015 C00M C00R C01C 39.8(8) . . . . ?
C016 N00D C01E C00P 174.0(5) . . . . ?
C016 N00D C01E C01H -5.9(6) . . . . ?
C016 C01B C46 C8 -38(2) . . . . ?
C016 C01B C46 C18 148.1(14) . . . . ?
C016 C01G C01H C01E 0.1(6) . . . . ?
C017 C00P C00X N008 -144.8(5) . . . . ?
C017 C00P C00X C014 37.9(8) . . . . ?
C017 C00P C01E N00D -156.6(5) . . . . ?
C017 C00P C01E C01H 23.3(8) . . . . ?
C017 C01O C01R C01V 0.6(10) . . . . ?
C017 C01U C01X C01V 1.9(11) . . . . ?
C019 C012 C01B C011 -42.0(18) . . . . ?
C019 C012 C01B C016 134.6(6) . . . . ?
C019 C012 C01B C46 -41.6(13) . . . . ?
C01A N008 C00X C00P 31.8(8) . . . . ?
C01A N008 C00X C014 -150.4(5) . . . . ?
C01A N008 C00Y C00W 151.5(5) . . . . ?
C01A N008 C00Y C013 -30.3(8) . . . . ?
C01B C011 C01I C2 -163(3) . . . . ?
C01B C011 C01Q C01W 167(3) . . . . ?
C01B C012 C019 Br03 -2.0(8) . . . . ?
C01B C012 C019 C015 -176.7(5) . . . . ?
C01B C016 C01G C01H 176.1(5) . . . . ?
C01C C00T C01N C01S -2.1(9) . . . . ?
C01D N00B C00N C00R 170.7(5) . . . . ?
C01D N00B C00N C00Z -1.6(6) . . . . ?
C01E N00D C016 C01B -173.8(5) . . . . ?
C01E N00D C016 C01G 5.9(6) . . . . ?
C01E C00P C00X N008 38.9(8) . . . . ?
C01E C00P C00X C014 -138.4(6) . . . . ?
C01E C00P C017 C01O -141.1(5) . . . . ?
C01E C00P C017 C01U 40.6(8) . . . . ?
C01G C016 C01B C011 -21(2) . . . . ?
C01G C016 C01B C012 163.3(5) . . . . ?
C01G C016 C01B C46 -20.1(12) . . . . ?
C01I C011 C01B C012 -43(3) . . . . ?
C01I C011 C01B C016 140(2) . . . . ?
C01I C011 C01Q C01W 2(4) . . . . ?
C01K C01J C01S O00H -179.0(5) . . . . ?
C01K C01J C01S C01N 1.5(9) . . . . ?
C01L O007 C00O C00S 174.9(5) . . . . ?
C01L O007 C00O C00U -5.3(8) . . . . ?
C01M N00C C00M C00R 24.8(7) . . . . ?
C01M N00C C00M C015 -156.8(5) . . . . ?
C01M N00C C012 C019 156.6(5) . . . . ?
C01M N00C C012 C01B -26.5(7) . . . . ?
C01N C00T C01C C00R -177.7(5) . . . . ?
C01N C00T C01C C01K 3.7(8) . . . . ?
C01O C017 C01U C01X -0.7(9) . . . . ?
C01O C01R C01V O010 179.9(7) . . . . ?
C01O C01R C01V C01X 0.7(11) . . . . ?
C01Q C011 C01B C012 153(3) . . . . ?
C01Q C011 C01B C016 -23(4) . . . . ?
C01Q C011 C01I C2 1(5) . . . . ?
C01Q C01W C020 O12 180(2) . . . . ?
C01Q C01W C020 C2 -5(3) . . . . ?
C01R C01V C01X C01U -1.9(11) . . . . ?
C01S C01J C01K C01C 0.2(9) . . . . ?
C01U C017 C01O C01R -0.6(9) . . . . ?
C01W C020 O12 C7 0(2) . . . . ?
C01W C020 C2 C01I 8(3) . . . . ?
O01Z C1 C22 C8 180.0(12) . . . . ?
C021 C1 C22 C8 5.4(19) . . . . ?
C021 C18 C46 C01B 174.7(17) . . . . ?
C021 C18 C46 C8 1(3) . . . . ?
C023 O00H C01S C01J 174.6(7) . . . . ?
C023 O00H C01S C01N -5.8(11) . . . . ?
C025 O01Z C1 C021 1.0(15) . . . . ?
C025 O01Z C1 C22 -173.5(10) . . . . ?
C029 O010 C01V C01R 17.6(13) . . . . ?
C029 O010 C01V C01X -163.2(9) . . . . ?
O12 C020 C2 C01I -176(2) . . . . ?
C1 C021 C18 C46 3(3) . . . . ?
C22 C8 C46 C01B -175.0(15) . . . . ?
C22 C8 C46 C18 -2(3) . . . . ?
C2 C020 O12 C7 -175.0(16) . . . . ?
C18 C021 C1 O01Z 179.9(14) . . . . ?
C18 C021 C1 C22 -6(2) . . . . ?
C46 C8 C22 C1 -1(2) . . . . ?

loop_
_smtbx_masks_void_nr
_smtbx_masks_void_average_x
_smtbx_masks_void_average_y
_smtbx_masks_void_average_z
_smtbx_masks_void_volume
_smtbx_masks_void_count_electrons
_smtbx_masks_void_content
1 -0.234 0.000 0.000 755.3 226.0 ?
2 -0.516 0.500 0.500 755.3 226.0 ?
